data_2235393
loop_
_publ_author_name
'Song, Ying'
'Zhao, Jian-Long'
'Wang, Jan-Gang'
'Lu, Fei'
'Lu, Hong'
'Li, Shi-Peng'

_publ_section_title
;
 <i>N</i>'-(3-Fluorobenzylidene)-2-methylbenzohydrazide
;
_journal_coeditor_code CV5308
_journal_issue 7
_journal_name_full 'Acta Crystallographica Section E'
_journal_page_first o2074
_journal_paper_doi 10.1107/S1600536812025548
_journal_volume 68
_journal_year 2012
_chemical_formula_iupac 'C15 H13 F N2 O'
_chemical_formula_moiety 'C15 H13 F N2 O'
_chemical_formula_sum 'C15 H13 F N2 O'
_chemical_formula_weight 256.27
_chemical_name_systematic
;
<i>N</i>'-(3-Fluorobenzylidene)-2-methylbenzohydrazide
;
_space_group_IT_number 2
_symmetry_cell_setting triclinic
_symmetry_space_group_name_Hall '-P 1'
_symmetry_space_group_name_H-M 'P -1'
_atom_sites_solution_hydrogens geom
_atom_sites_solution_primary direct
_atom_sites_solution_secondary difmap
_audit_creation_method SHELXL-97
_cell_angle_alpha 86.668(2)
_cell_angle_beta 85.806(2)
_cell_angle_gamma 79.772(2)
_cell_formula_units_Z 4
_cell_length_a 7.8516(13)
_cell_length_b 8.1466(13)
_cell_length_c 21.158(3)
_cell_measurement_reflns_used 5461
_cell_measurement_temperature 298(2)
_cell_measurement_theta_max 27.0
_cell_measurement_theta_min 2.6
_cell_volume 1326.9(4)
_computing_cell_refinement 'SAINT (Bruker, 1998)'
_computing_data_collection 'SMART (Bruker, 1998)'
_computing_data_reduction 'SAINT (Bruker, 1998)'
_computing_molecular_graphics 'SHELXTL (Sheldrick, 2008)'
_computing_publication_material 'SHELXTL (Sheldrick, 2008)'
_computing_structure_refinement 'SHELXL-97 (Sheldrick, 2008)'
_computing_structure_solution 'SHELXS-97 (Sheldrick, 2008)'
_diffrn_ambient_temperature 298(2)
_diffrn_measured_fraction_theta_full 0.979
_diffrn_measured_fraction_theta_max 0.979
_diffrn_measurement_device_type 'Bruker SMART CCD area-detector'
_diffrn_measurement_method '\w scans'
_diffrn_radiation_monochromator graphite
_diffrn_radiation_source 'fine-focus sealed tube'
_diffrn_radiation_type MoK\a
_diffrn_radiation_wavelength 0.71073
_diffrn_reflns_av_R_equivalents 0.0188
_diffrn_reflns_av_sigmaI/netI 0.0271
_diffrn_reflns_limit_h_max 9
_diffrn_reflns_limit_h_min -9
_diffrn_reflns_limit_k_max 9
_diffrn_reflns_limit_k_min -9
_diffrn_reflns_limit_l_max 25
_diffrn_reflns_limit_l_min -25
_diffrn_reflns_number 9780
_diffrn_reflns_theta_full 25.50
_diffrn_reflns_theta_max 25.50
_diffrn_reflns_theta_min 2.64
_diffrn_standards_number 0
_exptl_absorpt_coefficient_mu 0.092
_exptl_absorpt_correction_T_max 0.9864
_exptl_absorpt_correction_T_min 0.9846
_exptl_absorpt_correction_type multi-scan
_exptl_absorpt_process_details '(SADABS; Sheldrick, 1996)'
_exptl_crystal_colour colourless
_exptl_crystal_density_diffrn 1.283
_exptl_crystal_density_method 'not measured'
_exptl_crystal_description block
_exptl_crystal_F_000 536
_exptl_crystal_size_max 0.17
_exptl_crystal_size_mid 0.15
_exptl_crystal_size_min 0.15
_refine_diff_density_max 0.179
_refine_diff_density_min -0.211
_refine_ls_extinction_method none
_refine_ls_goodness_of_fit_ref 1.060
_refine_ls_hydrogen_treatment mixed
_refine_ls_matrix_type full
_refine_ls_number_parameters 351
_refine_ls_number_reflns 4844
_refine_ls_number_restraints 2
_refine_ls_restrained_S_all 1.060
_refine_ls_R_factor_all 0.0490
_refine_ls_R_factor_gt 0.0413
_refine_ls_shift/su_max 0.001
_refine_ls_shift/su_mean 0.000
_refine_ls_structure_factor_coef Fsqd
_refine_ls_weighting_details 'calc w=1/[\s^2^(Fo^2^)+(0.0719P)^2^+0.1885P] where P=(Fo^2^+2Fc^2^)/3'
_refine_ls_weighting_scheme calc
_refine_ls_wR_factor_gt 0.1176
_refine_ls_wR_factor_ref 0.1259
_reflns_number_gt 4067
_reflns_number_total 4844
_reflns_threshold_expression I>2\s(I)
_cod_data_source_file cv5308.cif
_cod_data_source_block I
_cod_original_sg_symbol_H-M P-1
_cod_database_code 2235393
_cod_database_fobs_code 2235393

loop_
_symmetry_equiv_pos_as_xyz
'x, y, z'
'-x, -y, -z'

loop_
_atom_site_type_symbol
_atom_site_label
_atom_site_fract_x
_atom_site_fract_y
_atom_site_fract_z
_atom_site_U_iso_or_equiv
_atom_site_adp_type
_atom_site_calc_flag
_atom_site_refinement_flags
_atom_site_occupancy
_atom_site_symmetry_multiplicity
F F1 0.49294(13) -0.42660(13) 0.33943(6) 0.0741(3) Uani d . 1 1
F F2 0.1795(2) -0.2449(2) 0.48808(6) 0.1094(5) Uani d . 1 1
N N1 0.86796(15) 0.01129(14) 0.27473(6) 0.0424(3) Uani d . 1 1
N N2 0.95208(15) 0.13387(14) 0.24586(6) 0.0432(3) Uani d D 1 1
N N3 0.38019(14) 0.05746(15) 0.28693(5) 0.0409(3) Uani d . 1 1
N N4 0.46524(15) 0.09877(15) 0.23035(5) 0.0419(3) Uani d D 1 1
O O1 0.70015(12) 0.31769(12) 0.24076(5) 0.0480(3) Uani d . 1 1
O O2 0.27172(13) 0.01591(14) 0.17023(5) 0.0523(3) Uani d . 1 1
C C1 0.72163(19) -0.27856(18) 0.31576(7) 0.0450(3) Uani d . 1 1
H H1 0.6494 -0.1987 0.2922 0.054 Uiso calc R 1 1
C C2 0.6609(2) -0.41226(19) 0.34545(8) 0.0501(4) Uani d . 1 1
C C3 0.7605(2) -0.5331(2) 0.38078(8) 0.0591(4) Uani d . 1 1
H H3 0.7146 -0.6222 0.4004 0.071 Uiso calc R 1 1
C C4 0.9300(2) -0.5191(2) 0.38638(8) 0.0614(4) Uani d . 1 1
H H4A 1.0003 -0.5993 0.4105 0.074 Uiso calc R 1 1
C C5 0.9978(2) -0.38669(19) 0.35649(8) 0.0516(4) Uani d . 1 1
H H5 1.1137 -0.3798 0.3600 0.062 Uiso calc R 1 1
C C6 0.89381(18) -0.26449(17) 0.32148(6) 0.0410(3) Uani d . 1 1
C C7 0.96683(18) -0.12343(17) 0.29124(6) 0.0417(3) Uani d . 1 1
H H7 1.0863 -0.1325 0.2841 0.050 Uiso calc R 1 1
C C8 0.85819(17) 0.28570(17) 0.23110(6) 0.0384(3) Uani d . 1 1
C C9 0.96279(17) 0.41235(16) 0.20355(6) 0.0396(3) Uani d . 1 1
C C10 0.8958(2) 0.53546(18) 0.15847(7) 0.0484(4) Uani d . 1 1
C C11 1.0015(2) 0.6487(2) 0.13572(9) 0.0619(5) Uani d . 1 1
H H11 0.9606 0.7303 0.1053 0.074 Uiso calc R 1 1
C C12 1.1644(3) 0.6444(2) 0.15654(9) 0.0660(5) Uani d . 1 1
H H12 1.2315 0.7221 0.1401 0.079 Uiso calc R 1 1
C C13 1.2274(2) 0.5256(2) 0.20142(9) 0.0606(4) Uani d . 1 1
H H13 1.3368 0.5227 0.2160 0.073 Uiso calc R 1 1
C C14 1.12632(19) 0.41004(18) 0.22478(7) 0.0472(3) Uani d . 1 1
H H14 1.1688 0.3293 0.2553 0.057 Uiso calc R 1 1
C C15 0.7180(3) 0.5522(3) 0.13424(10) 0.0746(6) Uani d . 1 1
H H15A 0.6322 0.5901 0.1673 0.112 Uiso calc R 1 1
H H15B 0.7008 0.4457 0.1212 0.112 Uiso calc R 1 1
H H15C 0.7075 0.6314 0.0987 0.112 Uiso calc R 1 1
C C16 0.2917(2) -0.0634(2) 0.41323(7) 0.0553(4) Uani d . 1 1
H H16 0.2941 -0.1400 0.3821 0.066 Uiso calc R 1 1
C C17 0.2317(2) -0.0961(3) 0.47414(9) 0.0698(5) Uani d . 1 1
C C18 0.2250(3) 0.0105(3) 0.52174(9) 0.0813(7) Uani d . 1 1
H H18 0.1828 -0.0163 0.5625 0.098 Uiso calc R 1 1
C C19 0.2823(3) 0.1588(3) 0.50772(9) 0.0807(6) Uani d . 1 1
H H19 0.2789 0.2338 0.5395 0.097 Uiso calc R 1 1
C C20 0.3458(2) 0.1984(3) 0.44652(8) 0.0649(5) Uani d . 1 1
H H20 0.3855 0.2987 0.4376 0.078 Uiso calc R 1 1
C C21 0.34927(18) 0.0876(2) 0.39894(7) 0.0477(4) Uani d . 1 1
C C22 0.41875(18) 0.1272(2) 0.33473(7) 0.0469(3) Uani d . 1 1
H H22 0.4926 0.2051 0.3289 0.056 Uiso calc R 1 1
C C23 0.40720(17) 0.06825(16) 0.17440(6) 0.0397(3) Uani d . 1 1
C C24 0.52512(18) 0.10606(17) 0.11860(7) 0.0424(3) Uani d . 1 1
C C25 0.4604(2) 0.1922(2) 0.06360(7) 0.0541(4) Uani d . 1 1
C C26 0.5812(3) 0.2257(3) 0.01535(9) 0.0756(6) Uani d . 1 1
H H26 0.5419 0.2832 -0.0215 0.091 Uiso calc R 1 1
C C27 0.7564(3) 0.1768(3) 0.02029(10) 0.0811(6) Uani d . 1 1
H H27 0.8334 0.2020 -0.0129 0.097 Uiso calc R 1 1
C C28 0.8183(2) 0.0910(2) 0.07389(9) 0.0670(5) Uani d . 1 1
H H28 0.9370 0.0567 0.0772 0.080 Uiso calc R 1 1
C C29 0.70265(19) 0.0561(2) 0.12286(8) 0.0506(4) Uani d . 1 1
H H29 0.7441 -0.0017 0.1594 0.061 Uiso calc R 1 1
C C30 0.2710(2) 0.2514(3) 0.05541(9) 0.0746(6) Uani d . 1 1
H H30A 0.2566 0.3456 0.0257 0.112 Uiso calc R 1 1
H H30B 0.2133 0.2834 0.0955 0.112 Uiso calc R 1 1
H H30C 0.2219 0.1629 0.0398 0.112 Uiso calc R 1 1
H H2 1.0634(14) 0.108(3) 0.2319(9) 0.080 Uiso d D 1 1
H H4 0.551(2) 0.157(2) 0.2320(10) 0.080 Uiso d D 1 1

loop_
_atom_site_aniso_label
_atom_site_aniso_U_11
_atom_site_aniso_U_22
_atom_site_aniso_U_33
_atom_site_aniso_U_12
_atom_site_aniso_U_13
_atom_site_aniso_U_23
F1 0.0524(6) 0.0685(6) 0.1057(8) -0.0265(5) -0.0017(5) 0.0042(6)
F2 0.1345(12) 0.1237(11) 0.0735(8) -0.0505(10) 0.0027(7) 0.0419(8)
N1 0.0406(6) 0.0401(6) 0.0470(7) -0.0131(5) 0.0031(5) 0.0061(5)
N2 0.0343(6) 0.0405(6) 0.0540(7) -0.0104(5) 0.0045(5) 0.0083(5)
N3 0.0335(6) 0.0500(7) 0.0384(6) -0.0091(5) 0.0024(5) 0.0044(5)
N4 0.0350(6) 0.0532(7) 0.0392(6) -0.0164(5) 0.0043(5) 0.0025(5)
O1 0.0339(5) 0.0459(6) 0.0639(7) -0.0102(4) 0.0031(4) 0.0015(5)
O2 0.0464(6) 0.0652(7) 0.0511(6) -0.0272(5) 0.0032(5) -0.0064(5)
C1 0.0458(8) 0.0395(7) 0.0492(8) -0.0073(6) -0.0031(6) 0.0024(6)
C2 0.0465(8) 0.0483(8) 0.0571(9) -0.0151(7) 0.0019(7) -0.0028(7)
C3 0.0700(11) 0.0468(9) 0.0621(10) -0.0209(8) 0.0000(8) 0.0119(7)
C4 0.0698(11) 0.0504(9) 0.0622(10) -0.0090(8) -0.0134(8) 0.0197(8)
C5 0.0493(9) 0.0503(9) 0.0549(9) -0.0086(7) -0.0090(7) 0.0067(7)
C6 0.0449(8) 0.0392(7) 0.0384(7) -0.0082(6) 0.0003(6) 0.0006(6)
C7 0.0376(7) 0.0441(8) 0.0433(7) -0.0096(6) -0.0001(6) 0.0024(6)
C8 0.0359(7) 0.0406(7) 0.0395(7) -0.0109(6) 0.0009(5) 0.0008(5)
C9 0.0374(7) 0.0371(7) 0.0441(7) -0.0092(5) 0.0051(6) -0.0011(6)
C10 0.0503(9) 0.0420(8) 0.0506(8) -0.0069(6) 0.0034(7) 0.0050(6)
C11 0.0706(12) 0.0449(9) 0.0662(11) -0.0111(8) 0.0133(9) 0.0118(8)
C12 0.0708(12) 0.0497(9) 0.0805(12) -0.0297(8) 0.0199(9) 0.0004(9)
C13 0.0490(9) 0.0605(10) 0.0776(12) -0.0259(8) 0.0060(8) -0.0084(9)
C14 0.0416(8) 0.0456(8) 0.0556(9) -0.0129(6) 0.0016(6) -0.0008(7)
C15 0.0657(12) 0.0769(13) 0.0791(13) -0.0114(10) -0.0182(10) 0.0291(10)
C16 0.0528(9) 0.0725(11) 0.0402(8) -0.0119(8) -0.0050(7) 0.0075(7)
C17 0.0599(11) 0.0974(14) 0.0500(10) -0.0156(10) -0.0042(8) 0.0214(10)
C18 0.0639(12) 0.133(2) 0.0398(10) -0.0032(12) 0.0036(8) 0.0069(11)
C19 0.0677(12) 0.1221(19) 0.0475(10) 0.0027(12) -0.0010(9) -0.0255(11)
C20 0.0539(10) 0.0865(13) 0.0546(10) -0.0092(9) -0.0029(8) -0.0151(9)
C21 0.0337(7) 0.0681(10) 0.0394(8) -0.0041(6) -0.0039(6) -0.0008(7)
C22 0.0379(8) 0.0583(9) 0.0460(8) -0.0137(6) 0.0001(6) -0.0012(7)
C23 0.0375(7) 0.0390(7) 0.0429(7) -0.0099(6) 0.0035(6) -0.0019(6)
C24 0.0434(8) 0.0437(7) 0.0407(7) -0.0117(6) 0.0060(6) -0.0054(6)
C25 0.0562(9) 0.0662(10) 0.0395(8) -0.0121(8) 0.0042(7) -0.0032(7)
C26 0.0768(13) 0.0993(15) 0.0448(10) -0.0104(11) 0.0115(9) 0.0120(9)
C27 0.0740(13) 0.1000(15) 0.0625(12) -0.0154(11) 0.0323(10) 0.0091(11)
C28 0.0482(9) 0.0761(12) 0.0714(12) -0.0075(8) 0.0223(8) -0.0017(9)
C29 0.0438(8) 0.0538(9) 0.0518(9) -0.0068(7) 0.0084(7) -0.0012(7)
C30 0.0635(12) 0.1075(16) 0.0501(10) -0.0086(11) -0.0095(8) 0.0069(10)

loop_
_atom_type_symbol
_atom_type_description
_atom_type_scat_dispersion_real
_atom_type_scat_dispersion_imag
_atom_type_scat_source
C C 0.0033 0.0016 'International Tables Vol C Tables 4.2.6.8 and 6.1.1.4'
H H 0.0000 0.0000 'International Tables Vol C Tables 4.2.6.8 and 6.1.1.4'
N N 0.0061 0.0033 'International Tables Vol C Tables 4.2.6.8 and 6.1.1.4'
O O 0.0106 0.0060 'International Tables Vol C Tables 4.2.6.8 and 6.1.1.4'
F F 0.0171 0.0103 'International Tables Vol C Tables 4.2.6.8 and 6.1.1.4'

loop_
_geom_angle_atom_site_label_1
_geom_angle_atom_site_label_2
_geom_angle_atom_site_label_3
_geom_angle
C7 N1 N2 115.08(12)
C8 N2 N1 119.04(11)
C8 N2 H2 120.3(13)
N1 N2 H2 120.0(13)
C22 N3 N4 114.56(12)
C23 N4 N3 120.56(11)
C23 N4 H4 121.3(13)
N3 N4 H4 117.7(13)
C2 C1 C6 118.59(14)
C2 C1 H1 120.7
C6 C1 H1 120.7
F1 C2 C3 118.08(14)
F1 C2 C1 118.55(14)
C3 C2 C1 123.37(15)
C2 C3 C4 117.99(14)
C2 C3 H3 121.0
C4 C3 H3 121.0
C3 C4 C5 120.65(15)
C3 C4 H4A 119.7
C5 C4 H4A 119.7
C6 C5 C4 120.37(15)
C6 C5 H5 119.8
C4 C5 H5 119.8
C5 C6 C1 119.02(13)
C5 C6 C7 119.63(13)
C1 C6 C7 121.36(13)
N1 C7 C6 120.57(13)
N1 C7 H7 119.7
C6 C7 H7 119.7
O1 C8 N2 122.54(12)
O1 C8 C9 122.65(12)
N2 C8 C9 114.79(11)
C14 C9 C10 119.96(13)
C14 C9 C8 118.96(12)
C10 C9 C8 121.05(12)
C11 C10 C9 117.18(14)
C11 C10 C15 118.83(15)
C9 C10 C15 123.98(14)
C12 C11 C10 122.50(16)
C12 C11 H11 118.8
C10 C11 H11 118.8
C13 C12 C11 119.88(15)
C13 C12 H12 120.1
C11 C12 H12 120.1
C12 C13 C14 119.22(16)
C12 C13 H13 120.4
C14 C13 H13 120.4
C13 C14 C9 121.24(15)
C13 C14 H14 119.4
C9 C14 H14 119.4
C10 C15 H15A 109.5
C10 C15 H15B 109.5
H15A C15 H15B 109.5
C10 C15 H15C 109.5
H15A C15 H15C 109.5
H15B C15 H15C 109.5
C17 C16 C21 118.33(17)
C17 C16 H16 120.8
C21 C16 H16 120.8
F2 C17 C18 118.24(17)
F2 C17 C16 118.05(19)
C18 C17 C16 123.7(2)
C17 C18 C19 117.97(18)
C17 C18 H18 121.0
C19 C18 H18 121.0
C18 C19 C20 120.86(19)
C18 C19 H19 119.6
C20 C19 H19 119.6
C21 C20 C19 119.7(2)
C21 C20 H20 120.2
C19 C20 H20 120.2
C20 C21 C16 119.46(15)
C20 C21 C22 119.93(16)
C16 C21 C22 120.58(14)
N3 C22 C21 121.35(13)
N3 C22 H22 119.3
C21 C22 H22 119.3
O2 C23 N4 123.05(12)
O2 C23 C24 124.02(13)
N4 C23 C24 112.93(11)
C29 C24 C25 120.14(13)
C29 C24 C23 118.20(13)
C25 C24 C23 121.65(13)
C26 C25 C24 117.09(16)
C26 C25 C30 119.45(16)
C24 C25 C30 123.45(14)
C27 C26 C25 122.25(18)
C27 C26 H26 118.9
C25 C26 H26 118.9
C28 C27 C26 120.26(16)
C28 C27 H27 119.9
C26 C27 H27 119.9
C27 C28 C29 119.17(17)
C27 C28 H28 120.4
C29 C28 H28 120.4
C28 C29 C24 121.09(16)
C28 C29 H29 119.5
C24 C29 H29 119.5
C25 C30 H30A 109.5
C25 C30 H30B 109.5
H30A C30 H30B 109.5
C25 C30 H30C 109.5
H30A C30 H30C 109.5
H30B C30 H30C 109.5

loop_
_geom_bond_atom_site_label_1
_geom_bond_atom_site_label_2
_geom_bond_distance
F1 C2 1.3598(18)
F2 C17 1.357(2)
N1 C7 1.2735(18)
N1 N2 1.3824(15)
N2 C8 1.3549(18)
N2 H2 0.894(9)
N3 C22 1.2689(19)
N3 N4 1.3815(15)
N4 C23 1.3506(18)
N4 H4 0.893(9)
O1 C8 1.2263(16)
O2 C23 1.2249(16)
C1 C2 1.367(2)
C1 C6 1.391(2)
C1 H1 0.9300
C2 C3 1.366(2)
C3 C4 1.370(3)
C3 H3 0.9300
C4 C5 1.387(2)
C4 H4A 0.9300
C5 C6 1.386(2)
C5 H5 0.9300
C6 C7 1.4675(19)
C7 H7 0.9300
C8 C9 1.4966(18)
C9 C14 1.388(2)
C9 C10 1.403(2)
C10 C11 1.390(2)
C10 C15 1.503(2)
C11 C12 1.377(3)
C11 H11 0.9300
C12 C13 1.369(3)
C12 H12 0.9300
C13 C14 1.384(2)
C13 H13 0.9300
C14 H14 0.9300
C15 H15A 0.9600
C15 H15B 0.9600
C15 H15C 0.9600
C16 C17 1.367(2)
C16 C21 1.394(2)
C16 H16 0.9300
C17 C18 1.360(3)
C18 C19 1.372(3)
C18 H18 0.9300
C19 C20 1.394(3)
C19 H19 0.9300
C20 C21 1.386(2)
C20 H20 0.9300
C21 C22 1.467(2)
C22 H22 0.9300
C23 C24 1.4984(18)
C24 C29 1.389(2)
C24 C25 1.404(2)
C25 C26 1.390(2)
C25 C30 1.499(3)
C26 C27 1.373(3)
C26 H26 0.9300
C27 C28 1.371(3)
C27 H27 0.9300
C28 C29 1.378(2)
C28 H28 0.9300
C29 H29 0.9300
C30 H30A 0.9600
C30 H30B 0.9600
C30 H30C 0.9600

loop_
_geom_hbond_atom_site_label_D
_geom_hbond_atom_site_label_H
_geom_hbond_atom_site_label_A
_geom_hbond_site_symmetry_A
_geom_hbond_distance_DH
_geom_hbond_distance_HA
_geom_hbond_distance_DA
_geom_hbond_angle_DHA
N4 H4 O1 . 0.893(9) 1.931(10) 2.8115(15) 168(2)
N2 H2 O2 1_655 0.894(9) 2.076(12) 2.9185(16) 156.7(18)

loop_
_cod_related_entry_id
_cod_related_entry_database
_cod_related_entry_code
1 ChemSpider 7904850
